data_1004110
loop_
_publ_author_name
'Debreuille-Gresse, M F'
'Drache, M'
'Abraham, F'

_publ_section_title
;
The crystal structure, phase transition, and dielectric properties of
K2 Bi3 (P O4)3 O, a new oxyphosphate
;
_journal_coden_ASTM JSSCBI
_journal_name_full 'Journal of Solid State Chemistry'
_journal_page_first 351
_journal_page_last 359
_journal_paper_doi 10.1016/0022-4596(86)90250-1
_journal_volume 62
_journal_year 1986
_chemical_formula_structural 'K2 Bi3 O (P O4)3'
_chemical_formula_sum 'Bi3 K2 O13 P3'
_chemical_name_systematic
;
Dipotassium tribismuth oxide tris(phosphate)
;
_space_group_IT_number 62
_symmetry_cell_setting orthorhombic
_symmetry_Int_Tables_number 62
_symmetry_space_group_name_Hall '-P 2ac 2n'
_symmetry_space_group_name_H-M 'P n m a'
_cell_angle_alpha 90
_cell_angle_beta 90
_cell_angle_gamma 90
_cell_formula_units_Z 4
_cell_length_a 13.139(4)
_cell_length_b 10.413(6)
_cell_length_c 9.239(6)
_cell_volume 1264.0
_refine_ls_R_factor_all 0.048
_cod_database_code 1004110

loop_
_symmetry_equiv_pos_as_xyz
x,y,z
1/2+x,1/2-y,1/2-z
-x,1/2+y,-z
1/2-x,-y,1/2+z
-x,-y,-z
1/2-x,1/2+y,1/2+z
x,1/2-y,z
1/2+x,y,1/2-z

loop_
_atom_site_aniso_label
_atom_site_aniso_U_11
_atom_site_aniso_U_12
_atom_site_aniso_U_13
_atom_site_aniso_U_22
_atom_site_aniso_U_23
_atom_site_aniso_U_33
Bi1 0.0262(3) -0.0013(2) -0.0084(2) 0.0186(3) 0.0018(2) 0.0214(3)
Bi2 0.0112(3) 0. 0.0004(3) 0.0203(3) 0. 0.0173(3)

loop_
_atom_site_label
_atom_site_type_symbol
_atom_site_symmetry_multiplicity
_atom_site_Wyckoff_symbol
_atom_site_fract_x
_atom_site_fract_y
_atom_site_fract_z
_atom_site_occupancy
_atom_site_attached_hydrogens
_atom_site_calc_flag
Bi1 Bi3+ 8 d 0.0834(1) 0.0524(1) 0.1933(1) 1. 0 d
Bi2 Bi3+ 4 c 0.0256(1) 0.25 0.5143(1) 1. 0 d
K1 K1+ 4 c 0.7673(3) 0.75 0.2036(5) 1. 0 d
K2 K1+ 4 c 0.7997(5) 0.25 0.1549(7) 1. 0 d
P1 P5+ 8 d 0.3429(3) 0.0274(4) 0.0569(4) 1. 0 d
P2 P5+ 8 d 0.0096(5) 0.7313(8) 0.0804(7) 0.5 0 d
O1 O2- 8 d 0.346(1) -0.120(1) 0.069(2) 1. 0 d
O2 O2- 8 d 0.352(1) 0.067(1) -0.102(1) 1. 0 d
O3 O2- 8 d 0.244(1) 0.081(1) 0.120(2) 1. 0 d
O4 O2- 8 d 0.431(1) 0.086(1) 0.139(1) 1. 0 d
O5 O2- 4 c 0.602(1) 0.25 0.197(2) 1. 0 d
O6 O2- 8 d 0.031(2) 0.832(3) -0.039(3) 0.5 0 d
O7 O2- 8 d -0.075(2) 0.631(3) 0.038(3) 0.5 0 d
O8 O2- 8 d 0.112(2) 0.656(3) 0.101(3) 0.5 0 d
O9 O2- 8 d -0.022(2) 0.800(2) 0.219(2) 0.5 0 d

loop_
_atom_type_symbol
_atom_type_oxidation_number
Bi3+ 3.000
K1+ 1.000
P5+ 5.000
O2- -2.000
